data_4071708
loop_
_publ_author_name
'Yuki, Masahiro'
'Miyake, Yoshihiro'
'Nishibayashi, Yoshiaki'
'Wakiji, Issei'
'Hidai, Masanobu'

_publ_section_title
;
 Synthesis and Reactivity of Tungsten&#x2212; and
 Molybdenum&#x2212;Dinitrogen Complexes Bearing Ferrocenyldiphosphines
 toward Protonolysis
;
_journal_issue 15
_journal_name_full Organometallics
_journal_page_first 3947
_journal_paper_doi 10.1021/om800327j
_journal_volume 27
_journal_year 2008
_chemical_formula_moiety 'C36 H56 Fe2 Mo N4 P4 '
_chemical_formula_sum 'C36 H56 Fe2 Mo N4 P4'
_chemical_formula_weight 876.39
_space_group_IT_number 2
_symmetry_cell_setting triclinic
_symmetry_Int_Tables_number 2
_symmetry_space_group_name_Hall '-P 1'
_symmetry_space_group_name_H-M 'P -1'
_cell_angle_alpha 68.4688(18)
_cell_angle_beta 75.0902(17)
_cell_angle_gamma 75.3883(8)
_cell_formula_units_Z 2
_cell_length_a 10.3341(3)
_cell_length_b 12.9756(4)
_cell_length_c 16.0505(4)
_cell_measurement_reflns_used 15238
_cell_measurement_temperature 173.1
_cell_measurement_theta_max 27.4
_cell_measurement_theta_min 2.3
_cell_volume 1904.58(10)
_computing_cell_refinement PROCESS-AUTO
_computing_data_collection PROCESS-AUTO
_computing_data_reduction CrystalStructure
_computing_publication_material 'CrystalStructure 3.8'
_computing_structure_refinement CRYSTALS
_computing_structure_solution SIR97
_diffrn_detector_area_resol_mean 10.00
_diffrn_measured_fraction_theta_full 0.980
_diffrn_measured_fraction_theta_max 0.980
_diffrn_measurement_device_type 'Rigaku RAXIS-RAPID'
_diffrn_measurement_method \w
_diffrn_radiation_type 'Mo K\a'
_diffrn_radiation_wavelength 0.71069
_diffrn_reflns_av_R_equivalents 0.024
_diffrn_reflns_limit_h_max 12
_diffrn_reflns_limit_h_min -13
_diffrn_reflns_limit_k_max 16
_diffrn_reflns_limit_k_min -16
_diffrn_reflns_limit_l_max 20
_diffrn_reflns_limit_l_min -20
_diffrn_reflns_number 17543
_diffrn_reflns_theta_full 27.35
_diffrn_reflns_theta_max 27.35
_exptl_absorpt_coefficient_mu 1.274
_exptl_absorpt_correction_T_max 0.775
_exptl_absorpt_correction_T_min 0.571
_exptl_absorpt_correction_type multi-scan
_exptl_absorpt_process_details
;
    Higashi, T. (1995). Program for Absorption Correction.
    Rigaku Corporation, Tokyo, Japan.
;
_exptl_crystal_colour orange-red
_exptl_crystal_density_diffrn 1.528
_exptl_crystal_density_method 'not measured'
_exptl_crystal_description prism
_exptl_crystal_F_000 908.00
_exptl_crystal_size_max 0.50
_exptl_crystal_size_mid 0.30
_exptl_crystal_size_min 0.20
_refine_diff_density_max 0.50
_refine_diff_density_min -0.67
_refine_ls_extinction_method none
_refine_ls_goodness_of_fit_ref 1.016
_refine_ls_hydrogen_treatment refall
_refine_ls_number_parameters 480
_refine_ls_number_reflns 8455
_refine_ls_R_factor_gt 0.0258
_refine_ls_shift/su_max 0.0000
_refine_ls_structure_factor_coef Fsqd
_refine_ls_weighting_details 'w = 1/[0.0013Fo^2^ + 1.0000\s(Fo^2^)]/(4Fo^2^)'
_refine_ls_weighting_scheme calc
_refine_ls_wR_factor_ref 0.0898
_reflns_number_gt 7649
_reflns_number_total 8462
_reflns_threshold_expression F^2^>2.0\s(F^2^)
_cod_data_source_file om800327j-file003.cif
_cod_data_source_block '_trans-2'
_cod_original_cell_volume 1904.58(9)
_cod_original_formula_sum 'C36 H56 Fe2 Mo N4 P4 '
_cod_database_code 4071708

loop_
_symmetry_equiv_pos_site_id
_symmetry_equiv_pos_as_xyz
1 +X,+Y,+Z
2 -X,-Y,-Z

loop_
_atom_site_label
_atom_site_type_symbol
_atom_site_fract_x
_atom_site_fract_y
_atom_site_fract_z
_atom_site_U_iso_or_equiv
_atom_site_adp_type
_atom_site_occupancy
_atom_site_symmetry_multiplicity
_atom_site_calc_flag
_atom_site_refinement_flags
Mo(1) Mo 0.524180(10) 0.724980(10) 0.226940(10) 0.01233(4) Uani 1.00 1 d .
Fe(1) Fe 0.27885(3) 0.96971(2) 0.37548(2) 0.01742(7) Uani 1.00 1 d .
Fe(2) Fe 0.86306(3) 0.43621(2) 0.22553(2) 0.02135(7) Uani 1.00 1 d .
P(1) P 0.28393(5) 0.74638(4) 0.31025(3) 0.01461(10) Uani 1.00 1 d .
P(2) P 0.58457(5) 0.88032(4) 0.25805(3) 0.01502(11) Uani 1.00 1 d .
P(3) P 0.74540(5) 0.70769(4) 0.12013(3) 0.01677(11) Uani 1.00 1 d .
P(4) P 0.50923(5) 0.54153(4) 0.21822(4) 0.01853(11) Uani 1.00 1 d .
N(1) N 0.58236(16) 0.63271(13) 0.34683(11) 0.0177(3) Uani 1.00 1 d .
N(2) N 0.6083(2) 0.58780(16) 0.41661(13) 0.0300(4) Uani 1.00 1 d .
N(3) N 0.45099(16) 0.84004(14) 0.11729(11) 0.0190(3) Uani 1.00 1 d .
N(4) N 0.4089(2) 0.91080(17) 0.06015(12) 0.0297(4) Uani 1.00 1 d .
C(1) C 0.20088(18) 0.88222(16) 0.32414(13) 0.0172(4) Uani 1.00 1 d .
C(2) C 0.2223(2) 0.98916(17) 0.25716(14) 0.0217(4) Uani 1.00 1 d .
C(3) C 0.1448(2) 1.07655(18) 0.29257(16) 0.0277(5) Uani 1.00 1 d .
C(4) C 0.0727(2) 1.02568(19) 0.38086(16) 0.0269(5) Uani 1.00 1 d .
C(5) C 0.1055(2) 0.90673(18) 0.40091(14) 0.0217(4) Uani 1.00 1 d .
C(6) C 0.2542(2) 0.65310(17) 0.43084(14) 0.0219(4) Uani 1.00 1 d .
C(7) C 0.1224(2) 0.6046(2) 0.47131(17) 0.0352(6) Uani 1.00 1 d .
C(8) C 0.1463(2) 0.72849(18) 0.26360(15) 0.0235(5) Uani 1.00 1 d .
C(9) C 0.1163(2) 0.8188(2) 0.17511(16) 0.0318(6) Uani 1.00 1 d .
C(10) C 0.48488(19) 0.93089(16) 0.35133(13) 0.0170(4) Uani 1.00 1 d .
C(11) C 0.43053(19) 0.85980(17) 0.44004(13) 0.0194(4) Uani 1.00 1 d .
C(12) C 0.3537(2) 0.92873(19) 0.49365(14) 0.0247(5) Uani 1.00 1 d .
C(13) C 0.3596(2) 1.04273(18) 0.44021(15) 0.0264(5) Uani 1.00 1 d .
C(14) C 0.4409(2) 1.04532(17) 0.35338(14) 0.0223(4) Uani 1.00 1 d .
C(15) C 0.5876(2) 1.01628(17) 0.16358(14) 0.0231(4) Uani 1.00 1 d .
C(16) C 0.6895(2) 1.0905(2) 0.1495(2) 0.0415(7) Uani 1.00 1 d .
C(17) C 0.7504(2) 0.83771(18) 0.29699(15) 0.0231(4) Uani 1.00 1 d .
C(18) C 0.7926(2) 0.9111(2) 0.3375(2) 0.0412(7) Uani 1.00 1 d .
C(19) C 0.88660(19) 0.60108(16) 0.16339(13) 0.0189(4) Uani 1.00 1 d .
C(20) C 0.9869(2) 0.52963(18) 0.11768(15) 0.0248(5) Uani 1.00 1 d .
C(21) C 1.0652(2) 0.44794(19) 0.18154(16) 0.0287(5) Uani 1.00 1 d .
C(22) C 1.0171(2) 0.46800(19) 0.26671(16) 0.0266(5) Uani 1.00 1 d .
C(23) C 0.9077(2) 0.56173(17) 0.25588(14) 0.0209(4) Uani 1.00 1 d .
C(24) C 0.7515(2) 0.66831(19) 0.01844(14) 0.0249(5) Uani 1.00 1 d .
C(25) C 0.6513(2) 0.7464(2) -0.04351(15) 0.0319(5) Uani 1.00 1 d .
C(26) C 0.8230(2) 0.83638(18) 0.05808(14) 0.0243(4) Uani 1.00 1 d .
C(27) C 0.9537(2) 0.8300(2) -0.01269(18) 0.0387(6) Uani 1.00 1 d .
C(28) C 0.6608(2) 0.43079(17) 0.23754(16) 0.0238(5) Uani 1.00 1 d .
C(29) C 0.7046(2) 0.37912(17) 0.32423(16) 0.0266(5) Uani 1.00 1 d .
C(30) C 0.8127(2) 0.28855(18) 0.31931(18) 0.0331(5) Uani 1.00 1 d .
C(31) C 0.8398(2) 0.28160(19) 0.2291(2) 0.0347(6) Uani 1.00 1 d .
C(32) C 0.7462(2) 0.36900(18) 0.17954(17) 0.0287(5) Uani 1.00 1 d .
C(33) C 0.3895(2) 0.45922(17) 0.31210(17) 0.0283(5) Uani 1.00 1 d .
C(34) C 0.3878(2) 0.3397(2) 0.3166(2) 0.0491(8) Uani 1.00 1 d .
C(35) C 0.4722(2) 0.5227(2) 0.11776(17) 0.0287(5) Uani 1.00 1 d .
C(36) C 0.3406(2) 0.5975(2) 0.08929(18) 0.0357(6) Uani 1.00 1 d .
H(1) H 0.2801 1.0001 0.1976 0.025 Uiso 1.00 1 c R
H(2) H 0.1419 1.1567 0.2618 0.032 Uiso 1.00 1 c R
H(3) H 0.0115 1.0653 0.4207 0.032 Uiso 1.00 1 c R
H(4) H 0.0699 0.8515 0.4566 0.026 Uiso 1.00 1 c R
H(5) H 0.3287 0.5896 0.4367 0.024 Uiso 1.00 1 c R
H(6) H 0.2583 0.6961 0.4682 0.025 Uiso 1.00 1 c R
H(7) H 0.1146 0.5714 0.5369 0.039 Uiso 1.00 1 c R
H(8) H 0.0451 0.6642 0.4572 0.039 Uiso 1.00 1 c R
H(9) H 0.1242 0.5473 0.4454 0.039 Uiso 1.00 1 c R
H(10) H 0.1724 0.6564 0.2531 0.030 Uiso 1.00 1 c R
H(11) H 0.0635 0.7284 0.3089 0.030 Uiso 1.00 1 c R
H(12) H 0.1885 0.8076 0.1253 0.040 Uiso 1.00 1 c R
H(13) H 0.0304 0.8141 0.1640 0.040 Uiso 1.00 1 c R
H(14) H 0.1110 0.8923 0.1796 0.040 Uiso 1.00 1 c R
H(15) H 0.4442 0.7783 0.4599 0.024 Uiso 1.00 1 c R
H(16) H 0.3055 0.9024 0.5558 0.031 Uiso 1.00 1 c R
H(17) H 0.3160 1.1078 0.4595 0.034 Uiso 1.00 1 c R
H(18) H 0.4630 1.1124 0.3039 0.028 Uiso 1.00 1 c R
H(19) H 0.6025 0.9989 0.1076 0.026 Uiso 1.00 1 c R
H(20) H 0.4980 1.0615 0.1724 0.027 Uiso 1.00 1 c R
H(21) H 0.6506 1.1428 0.1835 0.050 Uiso 1.00 1 c R
H(22) H 0.7115 1.1322 0.0852 0.049 Uiso 1.00 1 c R
H(23) H 0.7716 1.0438 0.1707 0.050 Uiso 1.00 1 c R
H(24) H 0.7496 0.7641 0.3430 0.030 Uiso 1.00 1 c R
H(25) H 0.8202 0.8317 0.2446 0.030 Uiso 1.00 1 c R
H(26) H 0.8422 0.9658 0.2893 0.057 Uiso 1.00 1 c R
H(27) H 0.8503 0.8641 0.3814 0.056 Uiso 1.00 1 c R
H(28) H 0.7121 0.9501 0.3676 0.056 Uiso 1.00 1 c R
H(29) H 0.9988 0.5363 0.0541 0.030 Uiso 1.00 1 c R
H(30) H 1.1384 0.3888 0.1693 0.034 Uiso 1.00 1 c R
H(31) H 1.0527 0.4256 0.3223 0.032 Uiso 1.00 1 c R
H(32) H 0.8560 0.5935 0.3032 0.026 Uiso 1.00 1 c R
H(33) H 0.8428 0.6692 -0.0173 0.030 Uiso 1.00 1 c R
H(34) H 0.7316 0.5928 0.0395 0.030 Uiso 1.00 1 c R
H(35) H 0.5619 0.7587 -0.0068 0.039 Uiso 1.00 1 c R
H(36) H 0.6818 0.8180 -0.0761 0.039 Uiso 1.00 1 c R
H(37) H 0.6468 0.7120 -0.0868 0.039 Uiso 1.00 1 c R
H(38) H 0.7551 0.8937 0.0268 0.027 Uiso 1.00 1 c R
H(39) H 0.8428 0.8600 0.1036 0.027 Uiso 1.00 1 c R
H(40) H 1.0181 0.7638 0.0127 0.044 Uiso 1.00 1 c R
H(41) H 0.9327 0.8252 -0.0666 0.044 Uiso 1.00 1 c R
H(42) H 0.9928 0.8968 -0.0290 0.044 Uiso 1.00 1 c R
H(43) H 0.6660 0.4028 0.3775 0.031 Uiso 1.00 1 c R
H(44) H 0.8604 0.2396 0.3684 0.038 Uiso 1.00 1 c R
H(45) H 0.9090 0.2276 0.2061 0.043 Uiso 1.00 1 c R
H(46) H 0.7409 0.3841 0.1166 0.037 Uiso 1.00 1 c R
H(47) H 0.4115 0.4535 0.3690 0.033 Uiso 1.00 1 c R
H(48) H 0.2984 0.5018 0.3074 0.033 Uiso 1.00 1 c R
H(49) H 0.3221 0.3424 0.2819 0.058 Uiso 1.00 1 c R
H(50) H 0.3629 0.2940 0.3795 0.058 Uiso 1.00 1 c R
H(51) H 0.4775 0.3072 0.2909 0.058 Uiso 1.00 1 c R
H(52) H 0.5469 0.5409 0.0671 0.039 Uiso 1.00 1 c R
H(53) H 0.4642 0.4447 0.1329 0.038 Uiso 1.00 1 c R
H(54) H 0.3517 0.6757 0.0665 0.047 Uiso 1.00 1 c R
H(55) H 0.3196 0.5784 0.0418 0.047 Uiso 1.00 1 c R
H(56) H 0.2669 0.5862 0.1415 0.047 Uiso 1.00 1 c R

loop_
_atom_site_aniso_label
_atom_site_aniso_U_11
_atom_site_aniso_U_22
_atom_site_aniso_U_33
_atom_site_aniso_U_12
_atom_site_aniso_U_13
_atom_site_aniso_U_23
Mo(1) 0.01138(9) 0.01257(9) 0.01265(9) -0.00122(6) -0.00271(6) -0.00386(6)
Fe(1) 0.01787(14) 0.01548(14) 0.01864(15) -0.00022(11) -0.00289(11) -0.00728(11)
Fe(2) 0.01725(15) 0.01921(15) 0.02817(17) 0.00231(11) -0.00710(12) -0.00996(12)
P(1) 0.0128(2) 0.0152(2) 0.0158(2) -0.00185(17) -0.00262(17) -0.00533(18)
P(2) 0.0147(2) 0.0149(2) 0.0156(2) -0.00312(17) -0.00278(17) -0.00474(18)
P(3) 0.0137(2) 0.0200(2) 0.0154(2) -0.00106(18) -0.00236(17) -0.00585(18)
P(4) 0.0163(2) 0.0164(2) 0.0252(2) -0.00125(18) -0.00518(19) -0.00950(19)
N(1) 0.0173(7) 0.0143(7) 0.0211(8) -0.0007(6) -0.0028(6) -0.0072(6)
N(2) 0.0308(9) 0.0281(9) 0.0255(9) 0.0009(7) -0.0111(7) -0.0023(7)
N(3) 0.0164(7) 0.0217(8) 0.0181(8) -0.0033(6) -0.0021(6) -0.0063(6)
N(4) 0.0297(9) 0.0326(10) 0.0197(9) -0.0019(8) -0.0075(7) -0.0006(7)
C(1) 0.0123(8) 0.0207(9) 0.0196(9) -0.0005(6) -0.0032(6) -0.0092(7)
C(2) 0.0216(9) 0.0211(9) 0.0191(9) 0.0004(7) -0.0061(7) -0.0037(7)
C(3) 0.0279(10) 0.0205(9) 0.0316(11) 0.0049(8) -0.0131(9) -0.0058(8)
C(4) 0.0204(9) 0.0274(10) 0.0322(11) 0.0060(8) -0.0049(8) -0.0154(9)
C(5) 0.0153(8) 0.0256(9) 0.0240(10) -0.0007(7) -0.0021(7) -0.0105(8)
C(6) 0.0208(9) 0.0208(9) 0.0198(9) -0.0037(7) -0.0023(7) -0.0026(7)
C(7) 0.0294(11) 0.0381(13) 0.0297(12) -0.0150(10) 0.0017(9) -0.0000(9)
C(8) 0.0181(9) 0.0279(10) 0.0293(10) -0.0042(7) -0.0058(8) -0.0139(8)
C(9) 0.0228(10) 0.0460(13) 0.0303(11) -0.0054(9) -0.0107(9) -0.0129(10)
C(10) 0.0159(8) 0.0172(8) 0.0209(9) -0.0045(6) -0.0045(7) -0.0076(7)
C(11) 0.0192(9) 0.0207(9) 0.0199(9) -0.0046(7) -0.0067(7) -0.0055(7)
C(12) 0.0257(10) 0.0322(11) 0.0190(9) -0.0075(8) -0.0042(7) -0.0098(8)
C(13) 0.0289(10) 0.0262(10) 0.0291(11) -0.0050(8) -0.0022(8) -0.0165(8)
C(14) 0.0256(10) 0.0184(9) 0.0269(10) -0.0058(7) -0.0029(8) -0.0120(7)
C(15) 0.0266(10) 0.0200(9) 0.0195(9) -0.0066(8) -0.0028(7) -0.0021(7)
C(16) 0.0452(15) 0.0319(12) 0.0451(15) -0.0225(11) -0.0074(11) 0.0000(10)
C(17) 0.0156(8) 0.0296(10) 0.0286(10) -0.0004(7) -0.0065(7) -0.0153(8)
C(18) 0.0308(12) 0.0558(16) 0.0536(16) -0.0032(11) -0.0147(11) -0.0348(13)
C(19) 0.0148(8) 0.0210(9) 0.0214(9) -0.0019(7) -0.0021(7) -0.0091(7)
C(20) 0.0186(9) 0.0303(10) 0.0267(10) 0.0015(8) -0.0018(8) -0.0160(8)
C(21) 0.0182(9) 0.0301(11) 0.0371(12) 0.0042(8) -0.0059(8) -0.0153(9)
C(22) 0.0187(9) 0.0277(10) 0.0332(11) -0.0010(8) -0.0102(8) -0.0080(8)
C(23) 0.0176(9) 0.0232(9) 0.0239(10) -0.0024(7) -0.0059(7) -0.0092(7)
C(24) 0.0200(9) 0.0335(11) 0.0215(10) 0.0001(8) -0.0037(7) -0.0126(8)
C(25) 0.0312(11) 0.0430(13) 0.0229(10) 0.0031(10) -0.0087(8) -0.0159(9)
C(26) 0.0209(9) 0.0278(10) 0.0195(9) -0.0062(8) 0.0001(7) -0.0036(8)
C(27) 0.0293(12) 0.0503(15) 0.0311(12) -0.0158(11) 0.0091(9) -0.0109(11)
C(28) 0.0192(9) 0.0181(9) 0.0350(11) -0.0020(7) -0.0067(8) -0.0091(8)
C(29) 0.0248(10) 0.0189(9) 0.0334(11) -0.0028(8) -0.0070(8) -0.0048(8)
C(30) 0.0317(11) 0.0181(9) 0.0458(14) -0.0010(8) -0.0143(10) -0.0036(9)
C(31) 0.0262(11) 0.0214(10) 0.0606(16) 0.0024(8) -0.0125(10) -0.0190(10)
C(32) 0.0249(10) 0.0247(10) 0.0440(13) 0.0024(8) -0.0107(9) -0.0211(9)
C(33) 0.0243(10) 0.0174(9) 0.0408(12) -0.0058(8) -0.0019(9) -0.0081(8)
C(34) 0.0396(14) 0.0204(11) 0.083(2) -0.0110(10) -0.0126(14) -0.0076(12)
C(35) 0.0257(10) 0.0324(11) 0.0382(12) -0.0013(8) -0.0099(9) -0.0228(9)
C(36) 0.0269(11) 0.0519(14) 0.0376(13) -0.0009(10) -0.0130(9) -0.0241(11)

loop_
_atom_type_symbol
_atom_type_description
_atom_type_scat_dispersion_real
_atom_type_scat_dispersion_imag
_atom_type_scat_source
C C 0.003 0.002
;
International Tables for Crystallography
(1992, Vol. C, Tables 4.2.6.8 and 6.1.1.4)
;
N N 0.006 0.003
;
International Tables for Crystallography
(1992, Vol. C, Tables 4.2.6.8 and 6.1.1.4)
;
P P 0.102 0.094
;
International Tables for Crystallography
(1992, Vol. C, Tables 4.2.6.8 and 6.1.1.4)
;
Fe Fe 0.346 0.844
;
International Tables for Crystallography
(1992, Vol. C, Tables 4.2.6.8 and 6.1.1.4)
;
Mo Mo -1.683 0.686
;
International Tables for Crystallography
(1992, Vol. C, Tables 4.2.6.8 and 6.1.1.4)
;
H H 0.000 0.000
;
International Tables for Crystallography
(1992, Vol. C, Table 6.1.1.4)
;

loop_
_geom_angle_atom_site_label_1
_geom_angle_atom_site_label_2
_geom_angle_atom_site_label_3
_geom_angle
_geom_angle_publ_flag
P(1) Mo(1) P(2) 95.563(18) yes
P(1) Mo(1) P(3) 169.675(19) yes
P(1) Mo(1) P(4) 91.208(17) yes
P(1) Mo(1) N(1) 88.56(4) yes
P(1) Mo(1) N(3) 85.82(4) yes
P(2) Mo(1) P(3) 90.417(17) yes
P(2) Mo(1) P(4) 165.647(17) yes
P(2) Mo(1) N(1) 82.78(5) yes
P(2) Mo(1) N(3) 88.86(6) yes
P(3) Mo(1) P(4) 84.883(17) yes
P(3) Mo(1) N(1) 100.56(4) yes
P(3) Mo(1) N(3) 85.90(4) yes
P(4) Mo(1) N(1) 84.76(5) yes
P(4) Mo(1) N(3) 104.28(6) yes
N(1) Mo(1) N(3) 169.43(7) yes
C(1) Fe(1) C(2) 41.43(7) yes
C(1) Fe(1) C(3) 69.54(9) yes
C(1) Fe(1) C(4) 69.51(9) yes
C(1) Fe(1) C(5) 41.71(8) yes
C(1) Fe(1) C(10) 109.75(8) yes
C(1) Fe(1) C(11) 106.88(8) yes
C(1) Fe(1) C(12) 133.40(8) yes
C(1) Fe(1) C(13) 173.60(7) yes
C(1) Fe(1) C(14) 142.52(8) yes
C(2) Fe(1) C(3) 40.70(9) yes
C(2) Fe(1) C(4) 68.33(9) yes
C(2) Fe(1) C(5) 68.96(8) yes
C(2) Fe(1) C(10) 105.31(8) yes
C(2) Fe(1) C(11) 131.52(8) yes
C(2) Fe(1) C(12) 171.79(8) yes
C(2) Fe(1) C(13) 144.93(8) yes
C(2) Fe(1) C(14) 112.28(8) yes
C(3) Fe(1) C(4) 40.35(8) yes
C(3) Fe(1) C(5) 68.50(8) yes
C(3) Fe(1) C(10) 131.25(7) yes
C(3) Fe(1) C(11) 171.22(8) yes
C(3) Fe(1) C(12) 147.46(9) yes
C(3) Fe(1) C(13) 115.94(9) yes
C(3) Fe(1) C(14) 108.77(8) yes
C(4) Fe(1) C(5) 40.64(9) yes
C(4) Fe(1) C(10) 171.58(7) yes
C(4) Fe(1) C(11) 146.96(7) yes
C(4) Fe(1) C(12) 117.61(9) yes
C(4) Fe(1) C(13) 112.17(10) yes
C(4) Fe(1) C(14) 134.37(9) yes
C(5) Fe(1) C(10) 143.57(8) yes
C(5) Fe(1) C(11) 114.57(7) yes
C(5) Fe(1) C(12) 111.35(8) yes
C(5) Fe(1) C(13) 135.70(8) yes
C(5) Fe(1) C(14) 174.60(8) yes
C(10) Fe(1) C(11) 41.45(6) yes
C(10) Fe(1) C(12) 69.33(8) yes
C(10) Fe(1) C(13) 69.55(9) yes
C(10) Fe(1) C(14) 41.73(8) yes
C(11) Fe(1) C(12) 40.45(8) yes
C(11) Fe(1) C(13) 68.18(9) yes
C(11) Fe(1) C(14) 68.85(8) yes
C(12) Fe(1) C(13) 40.21(8) yes
C(12) Fe(1) C(14) 68.23(8) yes
C(13) Fe(1) C(14) 40.63(8) yes
C(19) Fe(2) C(20) 41.34(8) yes
C(19) Fe(2) C(21) 69.33(7) yes
C(19) Fe(2) C(22) 69.18(8) yes
C(19) Fe(2) C(23) 41.11(8) yes
C(19) Fe(2) C(28) 107.28(7) yes
C(19) Fe(2) C(29) 126.03(7) yes
C(19) Fe(2) C(30) 163.06(10) yes
C(19) Fe(2) C(31) 154.72(10) yes
C(19) Fe(2) C(32) 120.28(8) yes
C(20) Fe(2) C(21) 40.60(8) yes
C(20) Fe(2) C(22) 68.35(9) yes
C(20) Fe(2) C(23) 68.67(9) yes
C(20) Fe(2) C(28) 128.38(8) yes
C(20) Fe(2) C(29) 165.59(7) yes
C(20) Fe(2) C(30) 153.50(8) yes
C(20) Fe(2) C(31) 120.37(10) yes
C(20) Fe(2) C(32) 110.19(10) yes
C(21) Fe(2) C(22) 40.63(10) yes
C(21) Fe(2) C(23) 68.65(9) yes
C(21) Fe(2) C(28) 166.35(10) yes
C(21) Fe(2) C(29) 151.53(9) yes
C(21) Fe(2) C(30) 118.23(8) yes
C(21) Fe(2) C(31) 108.18(9) yes
C(21) Fe(2) C(32) 128.63(10) yes
C(22) Fe(2) C(23) 40.80(8) yes
C(22) Fe(2) C(28) 151.85(10) yes
C(22) Fe(2) C(29) 117.05(10) yes
C(22) Fe(2) C(30) 105.96(10) yes
C(22) Fe(2) C(31) 126.25(9) yes
C(22) Fe(2) C(32) 165.03(8) yes
C(23) Fe(2) C(28) 118.09(8) yes
C(23) Fe(2) C(29) 106.05(9) yes
C(23) Fe(2) C(30) 124.88(10) yes
C(23) Fe(2) C(31) 163.27(10) yes
C(23) Fe(2) C(32) 153.79(7) yes
C(28) Fe(2) C(29) 41.10(9) yes
C(28) Fe(2) C(30) 68.91(8) yes
C(28) Fe(2) C(31) 68.89(9) yes
C(28) Fe(2) C(32) 40.71(9) yes
C(29) Fe(2) C(30) 40.47(8) yes
C(29) Fe(2) C(31) 68.46(10) yes
C(29) Fe(2) C(32) 68.25(10) yes
C(30) Fe(2) C(31) 40.90(12) yes
C(30) Fe(2) C(32) 68.33(10) yes
C(31) Fe(2) C(32) 40.56(9) yes
Mo(1) P(1) C(1) 118.95(6) yes
Mo(1) P(1) C(6) 115.61(6) yes
Mo(1) P(1) C(8) 119.70(7) yes
C(1) P(1) C(6) 100.27(9) yes
C(1) P(1) C(8) 96.03(10) yes
C(6) P(1) C(8) 102.66(10) yes
Mo(1) P(2) C(10) 120.99(7) yes
Mo(1) P(2) C(15) 116.55(8) yes
Mo(1) P(2) C(17) 111.93(8) yes
C(10) P(2) C(15) 99.86(9) yes
C(10) P(2) C(17) 97.19(10) yes
C(15) P(2) C(17) 107.93(10) yes
Mo(1) P(3) C(19) 118.27(5) yes
Mo(1) P(3) C(24) 118.64(7) yes
Mo(1) P(3) C(26) 117.94(6) yes
C(19) P(3) C(24) 97.56(9) yes
C(19) P(3) C(26) 103.55(9) yes
C(24) P(3) C(26) 96.96(10) yes
Mo(1) P(4) C(28) 115.72(9) yes
Mo(1) P(4) C(33) 116.08(8) yes
Mo(1) P(4) C(35) 124.39(7) yes
C(28) P(4) C(33) 95.30(8) yes
C(28) P(4) C(35) 99.46(11) yes
C(33) P(4) C(35) 100.88(12) yes
Mo(1) N(1) N(2) 174.32(16) yes
Mo(1) N(3) N(4) 173.8(2) yes
Fe(1) C(1) P(1) 124.58(10) yes
Fe(1) C(1) C(2) 69.74(14) yes
Fe(1) C(1) C(5) 69.65(14) yes
P(1) C(1) C(2) 124.45(14) yes
P(1) C(1) C(5) 129.24(13) yes
C(2) C(1) C(5) 106.30(17) yes
Fe(1) C(2) C(1) 68.83(13) yes
Fe(1) C(2) C(3) 70.38(14) yes
C(1) C(2) C(3) 108.91(16) yes
Fe(1) C(3) C(2) 68.91(12) yes
Fe(1) C(3) C(4) 69.90(12) yes
C(2) C(3) C(4) 107.99(18) yes
Fe(1) C(4) C(3) 69.74(12) yes
Fe(1) C(4) C(5) 68.91(11) yes
C(3) C(4) C(5) 108.4(2) yes
Fe(1) C(5) C(1) 68.65(12) yes
Fe(1) C(5) C(4) 70.44(13) yes
C(1) C(5) C(4) 108.44(16) yes
P(1) C(6) C(7) 120.20(17) yes
P(1) C(8) C(9) 115.25(17) yes
Fe(1) C(10) P(2) 124.03(13) yes
Fe(1) C(10) C(11) 69.94(10) yes
Fe(1) C(10) C(14) 69.56(11) yes
P(2) C(10) C(11) 124.66(15) yes
P(2) C(10) C(14) 129.25(13) yes
C(11) C(10) C(14) 106.08(17) yes
Fe(1) C(11) C(10) 68.61(10) yes
Fe(1) C(11) C(12) 70.67(11) yes
C(10) C(11) C(12) 108.91(17) yes
Fe(1) C(12) C(11) 68.88(13) yes
Fe(1) C(12) C(13) 69.50(14) yes
C(11) C(12) C(13) 108.11(17) yes
Fe(1) C(13) C(12) 70.29(16) yes
Fe(1) C(13) C(14) 68.94(15) yes
C(12) C(13) C(14) 108.4(2) yes
Fe(1) C(14) C(10) 68.71(12) yes
Fe(1) C(14) C(13) 70.42(14) yes
C(10) C(14) C(13) 108.54(16) yes
P(2) C(15) C(16) 120.98(17) yes
P(2) C(17) C(18) 120.07(15) yes
Fe(2) C(19) P(3) 120.10(11) yes
Fe(2) C(19) C(20) 69.36(11) yes
Fe(2) C(19) C(23) 69.25(11) yes
P(3) C(19) C(20) 128.11(17) yes
P(3) C(19) C(23) 125.03(14) yes
C(20) C(19) C(23) 106.39(16) yes
Fe(2) C(20) C(19) 69.30(10) yes
Fe(2) C(20) C(21) 69.70(11) yes
C(19) C(20) C(21) 108.7(2) yes
Fe(2) C(21) C(20) 69.69(12) yes
Fe(2) C(21) C(22) 69.77(12) yes
C(20) C(21) C(22) 108.08(18) yes
Fe(2) C(22) C(21) 69.61(15) yes
Fe(2) C(22) C(23) 69.28(14) yes
C(21) C(22) C(23) 108.09(19) yes
Fe(2) C(23) C(19) 69.64(14) yes
Fe(2) C(23) C(22) 69.92(15) yes
C(19) C(23) C(22) 108.74(19) yes
P(3) C(24) C(25) 114.56(16) yes
P(3) C(26) C(27) 118.98(18) yes
Fe(2) C(28) P(4) 132.66(12) yes
Fe(2) C(28) C(29) 68.43(12) yes
Fe(2) C(28) C(32) 69.28(13) yes
P(4) C(28) C(29) 123.36(17) yes
P(4) C(28) C(32) 130.10(19) yes
C(29) C(28) C(32) 106.07(17) yes
Fe(2) C(29) C(28) 70.47(11) yes
Fe(2) C(29) C(30) 70.09(12) yes
C(28) C(29) C(30) 109.2(2) yes
Fe(2) C(30) C(29) 69.45(11) yes
Fe(2) C(30) C(31) 69.99(13) yes
C(29) C(30) C(31) 108.1(2) yes
Fe(2) C(31) C(30) 69.11(15) yes
Fe(2) C(31) C(32) 69.62(15) yes
C(30) C(31) C(32) 107.3(2) yes
Fe(2) C(32) C(28) 70.01(16) yes
Fe(2) C(32) C(31) 69.81(17) yes
C(28) C(32) C(31) 109.3(2) yes
P(4) C(33) C(34) 118.49(18) yes
P(4) C(35) C(36) 112.48(19) yes
Fe(1) C(2) H(1) 126.8 no
C(1) C(2) H(1) 125.6 no
C(3) C(2) H(1) 125.5 no
Fe(1) C(3) H(2) 126.7 no
C(2) C(3) H(2) 126.0 no
C(4) C(3) H(2) 126.0 no
Fe(1) C(4) H(3) 127.1 no
C(3) C(4) H(3) 125.8 no
C(5) C(4) H(3) 125.8 no
Fe(1) C(5) H(4) 126.7 no
C(1) C(5) H(4) 125.8 no
C(4) C(5) H(4) 125.8 no
P(1) C(6) H(5) 106.8 no
P(1) C(6) H(6) 106.7 no
C(7) C(6) H(5) 106.8 no
C(7) C(6) H(6) 106.6 no
H(5) C(6) H(6) 109.5 no
C(6) C(7) H(7) 109.5 no
C(6) C(7) H(8) 109.5 no
C(6) C(7) H(9) 109.4 no
H(7) C(7) H(8) 109.5 no
H(7) C(7) H(9) 109.5 no
H(8) C(7) H(9) 109.5 no
P(1) C(8) H(10) 108.1 no
P(1) C(8) H(11) 108.0 no
C(9) C(8) H(10) 108.0 no
C(9) C(8) H(11) 108.0 no
H(10) C(8) H(11) 109.5 no
C(8) C(9) H(12) 109.4 no
C(8) C(9) H(13) 109.6 no
C(8) C(9) H(14) 109.4 no
H(12) C(9) H(13) 109.5 no
H(12) C(9) H(14) 109.5 no
H(13) C(9) H(14) 109.5 no
Fe(1) C(11) H(15) 126.7 no
C(10) C(11) H(15) 125.5 no
C(12) C(11) H(15) 125.6 no
Fe(1) C(12) H(16) 127.2 no
C(11) C(12) H(16) 126.0 no
C(13) C(12) H(16) 125.9 no
Fe(1) C(13) H(17) 126.6 no
C(12) C(13) H(17) 125.9 no
C(14) C(13) H(17) 125.8 no
Fe(1) C(14) H(18) 126.6 no
C(10) C(14) H(18) 125.7 no
C(13) C(14) H(18) 125.7 no
P(2) C(15) H(19) 106.5 no
P(2) C(15) H(20) 106.5 no
C(16) C(15) H(19) 106.7 no
C(16) C(15) H(20) 106.4 no
H(19) C(15) H(20) 109.5 no
C(15) C(16) H(21) 109.7 no
C(15) C(16) H(22) 109.4 no
C(15) C(16) H(23) 109.4 no
H(21) C(16) H(22) 109.5 no
H(21) C(16) H(23) 109.5 no
H(22) C(16) H(23) 109.5 no
P(2) C(17) H(24) 106.8 no
P(2) C(17) H(25) 106.7 no
C(18) C(17) H(24) 106.8 no
C(18) C(17) H(25) 106.7 no
H(24) C(17) H(25) 109.5 no
C(17) C(18) H(26) 109.5 no
C(17) C(18) H(27) 109.4 no
C(17) C(18) H(28) 109.5 no
H(26) C(18) H(27) 109.5 no
H(26) C(18) H(28) 109.5 no
H(27) C(18) H(28) 109.5 no
Fe(2) C(20) H(29) 127.0 no
C(19) C(20) H(29) 125.7 no
C(21) C(20) H(29) 125.6 no
Fe(2) C(21) H(30) 126.1 no
C(20) C(21) H(30) 126.0 no
C(22) C(21) H(30) 125.9 no
Fe(2) C(22) H(31) 126.9 no
C(21) C(22) H(31) 126.0 no
C(23) C(22) H(31) 126.0 no
Fe(2) C(23) H(32) 126.3 no
C(19) C(23) H(32) 125.6 no
C(22) C(23) H(32) 125.6 no
P(3) C(24) H(33) 108.2 no
P(3) C(24) H(34) 108.2 no
C(25) C(24) H(33) 108.1 no
C(25) C(24) H(34) 108.3 no
H(33) C(24) H(34) 109.5 no
C(24) C(25) H(35) 109.5 no
C(24) C(25) H(36) 109.6 no
C(24) C(25) H(37) 109.4 no
H(35) C(25) H(36) 109.5 no
H(35) C(25) H(37) 109.5 no
H(36) C(25) H(37) 109.5 no
P(3) C(26) H(38) 107.0 no
P(3) C(26) H(39) 107.1 no
C(27) C(26) H(38) 107.1 no
C(27) C(26) H(39) 107.0 no
H(38) C(26) H(39) 109.5 no
C(26) C(27) H(40) 109.5 no
C(26) C(27) H(41) 109.5 no
C(26) C(27) H(42) 109.5 no
H(40) C(27) H(41) 109.5 no
H(40) C(27) H(42) 109.5 no
H(41) C(27) H(42) 109.5 no
Fe(2) C(29) H(43) 125.6 no
C(28) C(29) H(43) 125.4 no
C(30) C(29) H(43) 125.4 no
Fe(2) C(30) H(44) 126.2 no
C(29) C(30) H(44) 126.0 no
C(31) C(30) H(44) 126.0 no
Fe(2) C(31) H(45) 126.4 no
C(30) C(31) H(45) 126.3 no
C(32) C(31) H(45) 126.4 no
Fe(2) C(32) H(46) 126.6 no
C(28) C(32) H(46) 125.4 no
C(31) C(32) H(46) 125.3 no
P(4) C(33) H(47) 107.2 no
P(4) C(33) H(48) 107.2 no
C(34) C(33) H(47) 107.0 no
C(34) C(33) H(48) 107.2 no
H(47) C(33) H(48) 109.5 no
C(33) C(34) H(49) 109.3 no
C(33) C(34) H(50) 109.8 no
C(33) C(34) H(51) 109.3 no
H(49) C(34) H(50) 109.5 no
H(49) C(34) H(51) 109.5 no
H(50) C(34) H(51) 109.5 no
P(4) C(35) H(52) 108.8 no
P(4) C(35) H(53) 108.7 no
C(36) C(35) H(52) 108.8 no
C(36) C(35) H(53) 108.6 no
H(52) C(35) H(53) 109.5 no
C(35) C(36) H(54) 109.4 no
C(35) C(36) H(55) 109.6 no
C(35) C(36) H(56) 109.5 no
H(54) C(36) H(55) 109.5 no
H(54) C(36) H(56) 109.5 no
H(55) C(36) H(56) 109.5 no

loop_
_geom_bond_atom_site_label_1
_geom_bond_atom_site_label_2
_geom_bond_distance
_geom_bond_publ_flag
Mo(1) P(1) 2.4991(4) yes
Mo(1) P(2) 2.4971(6) yes
Mo(1) P(3) 2.4945(4) yes
Mo(1) P(4) 2.4801(6) yes
Mo(1) N(1) 2.0097(16) yes
Mo(1) N(3) 2.0211(15) yes
Fe(1) C(1) 2.027(2) yes
Fe(1) C(2) 2.039(2) yes
Fe(1) C(3) 2.058(2) yes
Fe(1) C(4) 2.060(2) yes
Fe(1) C(5) 2.040(2) yes
Fe(1) C(10) 2.0285(18) yes
Fe(1) C(11) 2.0464(18) yes
Fe(1) C(12) 2.070(2) yes
Fe(1) C(13) 2.060(3) yes
Fe(1) C(14) 2.040(2) yes
Fe(2) C(19) 2.0499(19) yes
Fe(2) C(20) 2.0508(19) yes
Fe(2) C(21) 2.051(2) yes
Fe(2) C(22) 2.053(2) yes
Fe(2) C(23) 2.045(2) yes
Fe(2) C(28) 2.066(2) yes
Fe(2) C(29) 2.039(2) yes
Fe(2) C(30) 2.047(2) yes
Fe(2) C(31) 2.059(2) yes
Fe(2) C(32) 2.056(3) yes
P(1) C(1) 1.822(2) yes
P(1) C(6) 1.8621(18) yes
P(1) C(8) 1.865(2) yes
P(2) C(10) 1.822(2) yes
P(2) C(15) 1.8580(18) yes
P(2) C(17) 1.858(2) yes
P(3) C(19) 1.8229(18) yes
P(3) C(24) 1.863(2) yes
P(3) C(26) 1.862(2) yes
P(4) C(28) 1.8443(19) yes
P(4) C(33) 1.862(2) yes
P(4) C(35) 1.860(3) yes
N(1) N(2) 1.124(2) yes
N(3) N(4) 1.122(2) yes
C(1) C(2) 1.438(2) yes
C(1) C(5) 1.448(2) yes
C(2) C(3) 1.425(3) yes
C(3) C(4) 1.421(2) yes
C(4) C(5) 1.424(3) yes
C(6) C(7) 1.533(3) yes
C(8) C(9) 1.519(2) yes
C(10) C(11) 1.442(2) yes
C(10) C(14) 1.449(3) yes
C(11) C(12) 1.423(3) yes
C(12) C(13) 1.420(2) yes
C(13) C(14) 1.424(2) yes
C(15) C(16) 1.523(4) yes
C(17) C(18) 1.527(4) yes
C(19) C(20) 1.447(2) yes
C(19) C(23) 1.437(3) yes
C(20) C(21) 1.423(2) yes
C(21) C(22) 1.425(3) yes
C(22) C(23) 1.428(2) yes
C(24) C(25) 1.533(3) yes
C(26) C(27) 1.531(3) yes
C(28) C(29) 1.441(3) yes
C(28) C(32) 1.434(3) yes
C(29) C(30) 1.413(2) yes
C(30) C(31) 1.434(4) yes
C(31) C(32) 1.426(3) yes
C(33) C(34) 1.530(3) yes
C(35) C(36) 1.526(3) yes
C(2) H(1) 0.970 no
C(3) H(2) 0.970 no
C(4) H(3) 0.970 no
C(5) H(4) 0.970 no
C(6) H(5) 0.970 no
C(6) H(6) 0.970 no
C(7) H(7) 0.970 no
C(7) H(8) 0.970 no
C(7) H(9) 0.970 no
C(8) H(10) 0.970 no
C(8) H(11) 0.970 no
C(9) H(12) 0.970 no
C(9) H(13) 0.970 no
C(9) H(14) 0.970 no
C(11) H(15) 0.970 no
C(12) H(16) 0.970 no
C(13) H(17) 0.970 no
C(14) H(18) 0.970 no
C(15) H(19) 0.970 no
C(15) H(20) 0.970 no
C(16) H(21) 0.970 no
C(16) H(22) 0.970 no
C(16) H(23) 0.970 no
C(17) H(24) 0.970 no
C(17) H(25) 0.970 no
C(18) H(26) 0.970 no
C(18) H(27) 0.970 no
C(18) H(28) 0.970 no
C(20) H(29) 0.970 no
C(21) H(30) 0.970 no
C(22) H(31) 0.970 no
C(23) H(32) 0.970 no
C(24) H(33) 0.970 no
C(24) H(34) 0.970 no
C(25) H(35) 0.970 no
C(25) H(36) 0.970 no
C(25) H(37) 0.970 no
C(26) H(38) 0.970 no
C(26) H(39) 0.970 no
C(27) H(40) 0.970 no
C(27) H(41) 0.970 no
C(27) H(42) 0.970 no
C(29) H(43) 0.970 no
C(30) H(44) 0.970 no
C(31) H(45) 0.970 no
C(32) H(46) 0.970 no
C(33) H(47) 0.970 no
C(33) H(48) 0.970 no
C(34) H(49) 0.970 no
C(34) H(50) 0.970 no
C(34) H(51) 0.970 no
C(35) H(52) 0.970 no
C(35) H(53) 0.970 no
C(36) H(54) 0.970 no
C(36) H(55) 0.970 no
C(36) H(56) 0.970 no

loop_
_geom_contact_atom_site_label_1
_geom_contact_atom_site_label_2
_geom_contact_distance
_geom_contact_site_symmetry_2
N(2) N(2) 3.519(2) 2_666
N(2) C(6) 3.423(2) 2_666
N(4) N(4) 3.111(2) 2_675
N(4) C(15) 3.354(2) 2_675
C(6) N(2) 3.423(2) 2_666
C(12) C(13) 3.536(3) 2_676
C(13) C(12) 3.536(3) 2_676
C(14) C(34) 3.563(3) 1_565
C(15) N(4) 3.354(2) 2_675
C(21) C(36) 3.545(3) 1_655
C(34) C(14) 3.563(3) 1_545
C(36) C(21) 3.545(3) 1_455
N(2) H(5) 2.705 2_666
N(2) H(6) 3.555 2_666
N(2) H(7) 3.164 2_666
N(2) H(47) 3.241 2_666
N(3) H(19) 3.551 2_675
N(4) H(19) 2.533 2_675
N(4) H(20) 3.512 2_675
N(4) H(22) 3.178 2_675
N(4) H(36) 3.493 2_675
N(4) H(38) 2.776 2_675
C(1) H(27) 3.548 1_455
C(2) H(36) 3.182 2_675
C(2) H(41) 3.591 2_675
C(3) H(36) 3.420 2_675
C(3) H(44) 3.393 1_465
C(3) H(45) 3.007 1_465
C(4) H(3) 2.938 2_576
C(4) H(4) 3.378 2_576
C(4) H(26) 3.465 1_455
C(4) H(27) 3.477 1_455
C(4) H(44) 3.050 1_465
C(4) H(45) 3.522 1_465
C(5) H(3) 2.925 2_576
C(5) H(26) 3.413 1_455
C(5) H(27) 2.941 1_455
C(5) H(44) 3.552 2_666
C(6) H(43) 3.167 2_666
C(7) H(9) 3.319 2_566
C(7) H(31) 3.275 2_666
C(8) H(25) 3.346 1_455
C(8) H(27) 3.575 1_455
C(9) H(25) 2.959 1_455
C(9) H(26) 3.491 1_455
C(9) H(39) 3.170 1_455
C(9) H(40) 3.381 1_455
C(9) H(42) 3.528 1_455
C(11) H(17) 3.587 2_676
C(12) H(17) 3.562 2_676
C(12) H(28) 3.024 2_676
C(12) H(44) 3.306 2_666
C(13) H(27) 3.520 2_676
C(13) H(28) 3.012 2_676
C(13) H(50) 3.047 1_565
C(14) H(49) 3.574 1_565
C(14) H(50) 3.277 1_565
C(14) H(51) 3.263 1_565
C(15) H(35) 3.402 2_675
C(15) H(36) 3.335 2_675
C(16) H(42) 3.364 2_775
C(17) H(11) 3.213 1_655
C(17) H(13) 3.143 1_655
C(18) H(11) 3.234 1_655
C(18) H(13) 3.588 1_655
C(18) H(16) 3.274 2_676
C(18) H(17) 3.099 2_676
C(19) H(13) 3.456 1_655
C(20) H(29) 3.132 2_765
C(20) H(33) 3.414 2_765
C(20) H(55) 3.476 1_655
C(20) H(56) 3.303 1_655
C(21) H(2) 3.466 1_645
C(21) H(33) 3.330 2_765
C(21) H(37) 3.514 2_765
C(21) H(49) 3.204 1_655
C(21) H(55) 3.351 1_655
C(21) H(56) 2.886 1_655
C(22) H(7) 3.002 2_666
C(22) H(10) 3.163 1_655
C(22) H(48) 3.301 1_655
C(22) H(49) 3.188 1_655
C(22) H(56) 3.181 1_655
C(23) H(7) 3.113 2_666
C(23) H(10) 3.254 1_655
C(23) H(11) 3.437 1_655
C(23) H(13) 3.477 1_655
C(24) H(29) 3.511 2_765
C(24) H(30) 3.221 2_765
C(25) H(1) 3.426 2_675
C(25) H(2) 3.563 2_675
C(25) H(20) 2.965 2_675
C(25) H(30) 3.209 2_765
C(26) H(13) 2.960 1_655
C(27) H(12) 3.580 1_655
C(27) H(13) 3.059 1_655
C(27) H(22) 3.455 2_775
C(27) H(23) 3.573 2_775
C(27) H(45) 3.333 2_765
C(29) H(6) 3.207 2_666
C(29) H(7) 3.559 2_666
C(29) H(15) 3.491 2_666
C(29) H(16) 3.463 2_666
C(30) H(2) 3.458 1_645
C(30) H(3) 3.243 1_645
C(30) H(6) 3.369 2_666
C(30) H(16) 2.876 2_666
C(31) H(2) 3.212 1_645
C(31) H(21) 3.329 1_545
C(31) H(41) 3.479 2_765
C(32) H(21) 3.299 1_545
C(32) H(55) 3.575 2_665
C(33) H(31) 3.571 1_455
C(34) H(17) 3.171 1_545
C(34) H(18) 2.924 1_545
C(34) H(31) 3.347 1_455
C(35) H(52) 3.420 2_665
C(35) H(55) 3.334 2_665
C(36) H(30) 3.503 1_455
C(36) H(46) 3.526 2_665
C(36) H(52) 3.410 2_665
H(1) C(25) 3.426 2_675
H(1) H(36) 2.495 2_675
H(1) H(38) 3.433 2_675
H(1) H(41) 3.281 2_675
H(2) C(21) 3.466 1_465
H(2) C(25) 3.563 2_675
H(2) C(30) 3.458 1_465
H(2) C(31) 3.212 1_465
H(2) H(30) 2.823 1_465
H(2) H(36) 3.017 2_675
H(2) H(37) 3.282 2_675
H(2) H(41) 3.329 2_675
H(2) H(44) 3.124 1_465
H(2) H(45) 2.613 1_465
H(2) H(49) 3.538 1_565
H(3) C(4) 2.938 2_576
H(3) C(5) 2.925 2_576
H(3) C(30) 3.243 1_465
H(3) H(3) 2.477 2_576
H(3) H(4) 2.451 2_576
H(3) H(16) 3.136 2_576
H(3) H(44) 2.400 1_465
H(3) H(45) 3.585 1_465
H(4) C(4) 3.378 2_576
H(4) H(3) 2.451 2_576
H(4) H(27) 2.777 1_455
H(4) H(44) 2.826 2_666
H(5) N(2) 2.705 2_666
H(5) H(43) 3.034 2_666
H(6) N(2) 3.555 2_666
H(6) C(29) 3.207 2_666
H(6) C(30) 3.369 2_666
H(6) H(43) 2.559 2_666
H(6) H(44) 2.919 2_666
H(7) N(2) 3.164 2_666
H(7) C(22) 3.002 2_666
H(7) C(23) 3.113 2_666
H(7) C(29) 3.559 2_666
H(7) H(9) 3.127 2_566
H(7) H(31) 2.474 2_666
H(7) H(32) 2.702 2_666
H(7) H(43) 3.076 2_666
H(7) H(44) 3.413 2_666
H(8) H(9) 3.303 2_566
H(8) H(27) 2.928 1_455
H(8) H(31) 3.261 2_666
H(9) C(7) 3.319 2_566
H(9) H(7) 3.127 2_566
H(9) H(8) 3.303 2_566
H(9) H(9) 2.977 2_566
H(9) H(31) 3.252 1_455
H(10) C(22) 3.163 1_455
H(10) C(23) 3.254 1_455
H(10) H(31) 3.234 1_455
H(10) H(32) 3.393 1_455
H(11) C(17) 3.213 1_455
H(11) C(18) 3.234 1_455
H(11) C(23) 3.437 1_455
H(11) H(24) 3.090 1_455
H(11) H(25) 2.793 1_455
H(11) H(26) 3.305 1_455
H(11) H(27) 2.745 1_455
H(11) H(32) 3.128 1_455
H(12) C(27) 3.580 1_455
H(12) H(22) 3.125 2_675
H(12) H(39) 3.548 1_455
H(12) H(40) 3.097 1_455
H(12) H(42) 3.294 1_455
H(13) C(17) 3.143 1_455
H(13) C(18) 3.588 1_455
H(13) C(19) 3.456 1_455
H(13) C(23) 3.477 1_455
H(13) C(26) 2.960 1_455
H(13) C(27) 3.059 1_455
H(13) H(23) 3.481 1_455
H(13) H(24) 3.520 1_455
H(13) H(25) 2.229 1_455
H(13) H(26) 3.266 1_455
H(13) H(32) 3.502 1_455
H(13) H(39) 2.239 1_455
H(13) H(40) 2.775 1_455
H(13) H(42) 2.977 1_455
H(13) H(42) 3.560 2_675
H(14) H(23) 3.572 1_455
H(14) H(25) 3.117 1_455
H(14) H(26) 3.017 1_455
H(14) H(39) 3.471 1_455
H(14) H(41) 3.411 2_675
H(14) H(42) 3.078 2_675
H(15) C(29) 3.491 2_666
H(15) H(43) 2.991 2_666
H(15) H(47) 3.549 2_666
H(15) H(50) 3.381 2_666
H(16) C(18) 3.274 2_676
H(16) C(29) 3.463 2_666
H(16) C(30) 2.876 2_666
H(16) H(3) 3.136 2_576
H(16) H(26) 3.359 2_676
H(16) H(27) 3.425 2_676
H(16) H(28) 2.577 2_676
H(16) H(44) 2.586 2_666
H(17) C(11) 3.587 2_676
H(17) C(12) 3.562 2_676
H(17) C(18) 3.099 2_676
H(17) C(34) 3.171 1_565
H(17) H(27) 2.777 2_676
H(17) H(28) 2.552 2_676
H(17) H(49) 3.321 1_565
H(17) H(50) 2.390 1_565
H(17) H(51) 3.394 1_565
H(18) C(34) 2.924 1_565
H(18) H(49) 2.907 1_565
H(18) H(50) 2.884 1_565
H(18) H(51) 2.498 1_565
H(19) N(3) 3.551 2_675
H(19) N(4) 2.533 2_675
H(19) H(35) 3.222 2_675
H(19) H(36) 3.301 2_675
H(20) N(4) 3.512 2_675
H(20) C(25) 2.965 2_675
H(20) H(35) 2.909 2_675
H(20) H(36) 2.555 2_675
H(20) H(37) 2.939 2_675
H(21) C(31) 3.329 1_565
H(21) C(32) 3.299 1_565
H(21) H(37) 3.575 2_675
H(21) H(45) 3.277 1_565
H(21) H(46) 3.212 1_565
H(21) H(51) 3.148 1_565
H(22) N(4) 3.178 2_675
H(22) C(27) 3.455 2_775
H(22) H(12) 3.125 2_675
H(22) H(35) 3.174 2_675
H(22) H(40) 3.191 2_775
H(22) H(42) 2.923 2_775
H(22) H(46) 3.581 1_565
H(22) H(54) 2.848 2_675
H(22) H(55) 3.532 2_675
H(23) C(27) 3.573 2_775
H(23) H(13) 3.481 1_655
H(23) H(14) 3.572 1_655
H(23) H(41) 3.596 2_775
H(23) H(42) 2.916 2_775
H(23) H(45) 3.338 1_565
H(24) H(11) 3.090 1_655
H(24) H(13) 3.520 1_655
H(25) C(8) 3.346 1_655
H(25) C(9) 2.959 1_655
H(25) H(11) 2.793 1_655
H(25) H(13) 2.229 1_655
H(25) H(14) 3.117 1_655
H(26) C(4) 3.465 1_655
H(26) C(5) 3.413 1_655
H(26) C(9) 3.491 1_655
H(26) H(11) 3.305 1_655
H(26) H(13) 3.266 1_655
H(26) H(14) 3.017 1_655
H(26) H(16) 3.359 2_676
H(26) H(45) 3.343 1_565
H(27) C(1) 3.548 1_655
H(27) C(4) 3.477 1_655
H(27) C(5) 2.941 1_655
H(27) C(8) 3.575 1_655
H(27) C(13) 3.520 2_676
H(27) H(4) 2.777 1_655
H(27) H(8) 2.928 1_655
H(27) H(11) 2.745 1_655
H(27) H(16) 3.425 2_676
H(27) H(17) 2.777 2_676
H(28) C(12) 3.024 2_676
H(28) C(13) 3.012 2_676
H(28) H(16) 2.577 2_676
H(28) H(17) 2.552 2_676
H(29) C(20) 3.132 2_765
H(29) C(24) 3.511 2_765
H(29) H(29) 2.251 2_765
H(29) H(33) 2.932 2_765
H(29) H(34) 3.187 2_765
H(29) H(46) 3.367 2_765
H(29) H(55) 3.438 1_655
H(30) C(24) 3.221 2_765
H(30) C(25) 3.209 2_765
H(30) C(36) 3.503 1_655
H(30) H(2) 2.823 1_645
H(30) H(33) 2.755 2_765
H(30) H(34) 3.217 2_765
H(30) H(36) 3.448 2_765
H(30) H(37) 2.586 2_765
H(30) H(49) 2.761 1_655
H(30) H(53) 3.480 1_655
H(30) H(55) 3.225 1_655
H(30) H(56) 3.016 1_655
H(31) C(7) 3.275 2_666
H(31) C(33) 3.571 1_655
H(31) C(34) 3.347 1_655
H(31) H(7) 2.474 2_666
H(31) H(8) 3.261 2_666
H(31) H(9) 3.252 1_655
H(31) H(10) 3.234 1_655
H(31) H(48) 2.875 1_655
H(31) H(49) 2.721 1_655
H(31) H(50) 3.411 1_655
H(31) H(56) 3.500 1_655
H(32) H(7) 2.702 2_666
H(32) H(10) 3.393 1_655
H(32) H(11) 3.128 1_655
H(32) H(13) 3.502 1_655
H(33) C(20) 3.414 2_765
H(33) C(21) 3.330 2_765
H(33) H(29) 2.932 2_765
H(33) H(30) 2.755 2_765
H(33) H(45) 3.509 2_765
H(34) H(29) 3.187 2_765
H(34) H(30) 3.217 2_765
H(34) H(55) 3.160 2_665
H(35) C(15) 3.402 2_675
H(35) H(19) 3.222 2_675
H(35) H(20) 2.909 2_675
H(35) H(22) 3.174 2_675
H(36) N(4) 3.493 2_675
H(36) C(2) 3.182 2_675
H(36) C(3) 3.420 2_675
H(36) C(15) 3.335 2_675
H(36) H(1) 2.495 2_675
H(36) H(2) 3.017 2_675
H(36) H(19) 3.301 2_675
H(36) H(20) 2.555 2_675
H(36) H(30) 3.448 2_765
H(37) C(21) 3.514 2_765
H(37) H(2) 3.282 2_675
H(37) H(20) 2.939 2_675
H(37) H(21) 3.575 2_675
H(37) H(30) 2.586 2_765
H(37) H(49) 3.375 2_665
H(37) H(53) 2.951 2_665
H(37) H(55) 3.508 2_665
H(38) N(4) 2.776 2_675
H(38) H(1) 3.433 2_675
H(39) C(9) 3.170 1_655
H(39) H(12) 3.548 1_655
H(39) H(13) 2.239 1_655
H(39) H(14) 3.471 1_655
H(40) C(9) 3.381 1_655
H(40) H(12) 3.097 1_655
H(40) H(13) 2.775 1_655
H(40) H(22) 3.191 2_775
H(40) H(45) 3.361 2_765
H(40) H(46) 3.469 2_765
H(40) H(54) 3.572 1_655
H(40) H(55) 3.443 1_655
H(40) H(56) 3.528 1_655
H(41) C(2) 3.591 2_675
H(41) C(31) 3.479 2_765
H(41) H(1) 3.281 2_675
H(41) H(2) 3.329 2_675
H(41) H(14) 3.411 2_675
H(41) H(23) 3.596 2_775
H(41) H(45) 2.614 2_765
H(42) C(9) 3.528 1_655
H(42) C(16) 3.364 2_775
H(42) H(12) 3.294 1_655
H(42) H(13) 2.977 1_655
H(42) H(13) 3.560 2_675
H(42) H(14) 3.078 2_675
H(42) H(22) 2.923 2_775
H(42) H(23) 2.916 2_775
H(42) H(42) 3.187 2_775
H(42) H(45) 3.573 2_765
H(43) C(6) 3.167 2_666
H(43) H(5) 3.034 2_666
H(43) H(6) 2.559 2_666
H(43) H(7) 3.076 2_666
H(43) H(15) 2.991 2_666
H(44) C(3) 3.393 1_645
H(44) C(4) 3.050 1_645
H(44) C(5) 3.552 2_666
H(44) C(12) 3.306 2_666
H(44) H(2) 3.124 1_645
H(44) H(3) 2.400 1_645
H(44) H(4) 2.826 2_666
H(44) H(6) 2.919 2_666
H(44) H(7) 3.413 2_666
H(44) H(16) 2.586 2_666
H(45) C(3) 3.007 1_645
H(45) C(4) 3.522 1_645
H(45) C(27) 3.333 2_765
H(45) H(2) 2.613 1_645
H(45) H(3) 3.585 1_645
H(45) H(21) 3.277 1_545
H(45) H(23) 3.338 1_545
H(45) H(26) 3.343 1_545
H(45) H(33) 3.509 2_765
H(45) H(40) 3.361 2_765
H(45) H(41) 2.614 2_765
H(45) H(42) 3.573 2_765
H(46) C(36) 3.526 2_665
H(46) H(21) 3.212 1_545
H(46) H(22) 3.581 1_545
H(46) H(29) 3.367 2_765
H(46) H(40) 3.469 2_765
H(46) H(55) 2.616 2_665
H(47) N(2) 3.241 2_666
H(47) H(15) 3.549 2_666
H(48) C(22) 3.301 1_455
H(48) H(31) 2.875 1_455
H(49) C(14) 3.574 1_545
H(49) C(21) 3.204 1_455
H(49) C(22) 3.188 1_455
H(49) H(2) 3.538 1_545
H(49) H(17) 3.321 1_545
H(49) H(18) 2.907 1_545
H(49) H(30) 2.761 1_455
H(49) H(31) 2.721 1_455
H(49) H(37) 3.375 2_665
H(50) C(13) 3.047 1_545
H(50) C(14) 3.277 1_545
H(50) H(15) 3.381 2_666
H(50) H(17) 2.390 1_545
H(50) H(18) 2.884 1_545
H(50) H(31) 3.411 1_455
H(51) C(14) 3.263 1_545
H(51) H(17) 3.394 1_545
H(51) H(18) 2.498 1_545
H(51) H(21) 3.148 1_545
H(52) C(35) 3.420 2_665
H(52) C(36) 3.410 2_665
H(52) H(52) 3.157 2_665
H(52) H(53) 3.175 2_665
H(52) H(55) 2.649 2_665
H(53) H(30) 3.480 1_455
H(53) H(37) 2.951 2_665
H(53) H(52) 3.175 2_665
H(53) H(55) 3.162 2_665
H(54) H(22) 2.848 2_675
H(54) H(40) 3.572 1_455
H(55) C(20) 3.476 1_455
H(55) C(21) 3.351 1_455
H(55) C(32) 3.575 2_665
H(55) C(35) 3.334 2_665
H(55) H(22) 3.532 2_675
H(55) H(29) 3.438 1_455
H(55) H(30) 3.225 1_455
H(55) H(34) 3.160 2_665
H(55) H(37) 3.508 2_665
H(55) H(40) 3.443 1_455
H(55) H(46) 2.616 2_665
H(55) H(52) 2.649 2_665
H(55) H(53) 3.162 2_665
H(56) C(20) 3.303 1_455
H(56) C(21) 2.886 1_455
H(56) C(22) 3.181 1_455
H(56) H(30) 3.016 1_455
H(56) H(31) 3.500 1_455
H(56) H(40) 3.528 1_455
Mo(1) Fe(1) 4.5366(3) .
Mo(1) Fe(2) 4.4391(2) .

loop_
_geom_torsion_atom_site_label_1
_geom_torsion_atom_site_label_2
_geom_torsion_atom_site_label_3
_geom_torsion_atom_site_label_4
_geom_torsion
P(1) Mo(1) P(2) C(10) 20.04(7)
P(1) Mo(1) P(2) C(15) -101.52(7)
P(1) Mo(1) P(2) C(17) 133.58(6)
P(2) Mo(1) P(1) C(1) 24.81(8)
P(2) Mo(1) P(1) C(6) -94.60(9)
P(2) Mo(1) P(1) C(8) 141.81(7)
P(1) Mo(1) P(3) C(19) -138.31(12)
P(1) Mo(1) P(3) C(24) -20.67(13)
P(1) Mo(1) P(3) C(26) 95.80(13)
P(3) Mo(1) P(1) C(1) -100.32(12)
P(3) Mo(1) P(1) C(6) 140.27(12)
P(3) Mo(1) P(1) C(8) 16.68(13)
P(1) Mo(1) P(4) C(28) -139.44(8)
P(1) Mo(1) P(4) C(33) -28.96(9)
P(1) Mo(1) P(4) C(35) 97.16(8)
P(4) Mo(1) P(1) C(1) -167.86(8)
P(4) Mo(1) P(1) C(6) 72.73(9)
P(4) Mo(1) P(1) C(8) -50.87(7)
P(1) Mo(1) N(1) N(2) -47.1(18)
N(1) Mo(1) P(1) C(1) 107.42(9)
N(1) Mo(1) P(1) C(6) -12.00(11)
N(1) Mo(1) P(1) C(8) -135.59(9)
P(1) Mo(1) N(3) N(4) 72.1(14)
N(3) Mo(1) P(1) C(1) -63.63(10)
N(3) Mo(1) P(1) C(6) 176.96(11)
N(3) Mo(1) P(1) C(8) 53.37(9)
P(2) Mo(1) P(3) C(19) 96.19(9)
P(2) Mo(1) P(3) C(24) -146.18(7)
P(2) Mo(1) P(3) C(26) -29.70(9)
P(3) Mo(1) P(2) C(10) -168.39(7)
P(3) Mo(1) P(2) C(15) 70.05(7)
P(3) Mo(1) P(2) C(17) -54.85(6)
P(2) Mo(1) P(4) C(28) -21.17(11)
P(2) Mo(1) P(4) C(33) 89.30(10)
P(2) Mo(1) P(4) C(35) -144.58(9)
P(4) Mo(1) P(2) C(10) -97.74(9)
P(4) Mo(1) P(2) C(15) 140.70(9)
P(4) Mo(1) P(2) C(17) 15.79(10)
P(2) Mo(1) N(1) N(2) 48.7(18)
N(1) Mo(1) P(2) C(10) -67.79(8)
N(1) Mo(1) P(2) C(15) 170.64(8)
N(1) Mo(1) P(2) C(17) 45.74(8)
P(2) Mo(1) N(3) N(4) -23.6(14)
N(3) Mo(1) P(2) C(10) 105.73(8)
N(3) Mo(1) P(2) C(15) -15.84(8)
N(3) Mo(1) P(2) C(17) -140.74(8)
P(3) Mo(1) P(4) C(28) 50.14(8)
P(3) Mo(1) P(4) C(33) 160.61(9)
P(3) Mo(1) P(4) C(35) -73.27(8)
P(4) Mo(1) P(3) C(19) -70.23(9)
P(4) Mo(1) P(3) C(24) 47.41(7)
P(4) Mo(1) P(3) C(26) 163.88(9)
P(3) Mo(1) N(1) N(2) 137.7(18)
N(1) Mo(1) P(3) C(19) 13.45(11)
N(1) Mo(1) P(3) C(24) 131.09(9)
N(1) Mo(1) P(3) C(26) -112.44(10)
P(3) Mo(1) N(3) N(4) -114.1(14)
N(3) Mo(1) P(3) C(19) -174.99(11)
N(3) Mo(1) P(3) C(24) -57.35(9)
N(3) Mo(1) P(3) C(26) 59.12(10)
P(4) Mo(1) N(1) N(2) -138.5(18)
N(1) Mo(1) P(4) C(28) -50.99(9)
N(1) Mo(1) P(4) C(33) 59.48(9)
N(1) Mo(1) P(4) C(35) -174.40(9)
P(4) Mo(1) N(3) N(4) 162.3(14)
N(3) Mo(1) P(4) C(28) 134.57(9)
N(3) Mo(1) P(4) C(33) -114.95(9)
N(3) Mo(1) P(4) C(35) 11.17(9)
N(1) Mo(1) N(3) N(4) 14.1(17)
N(3) Mo(1) N(1) N(2) 11(2)
C(1) Fe(1) C(2) C(3) 120.47(16)
C(2) Fe(1) C(1) P(1) 118.56(15)
C(2) Fe(1) C(1) C(5) -117.12(14)
C(1) Fe(1) C(3) C(2) -37.50(11)
C(1) Fe(1) C(3) C(4) 82.07(16)
C(3) Fe(1) C(1) P(1) 155.42(13)
C(3) Fe(1) C(1) C(2) 36.87(10)
C(3) Fe(1) C(1) C(5) -80.26(11)
C(1) Fe(1) C(4) C(3) -82.16(16)
C(1) Fe(1) C(4) C(5) 37.98(13)
C(4) Fe(1) C(1) P(1) -161.37(12)
C(4) Fe(1) C(1) C(2) 80.08(11)
C(4) Fe(1) C(1) C(5) -37.05(10)
C(1) Fe(1) C(5) C(4) -119.95(17)
C(5) Fe(1) C(1) P(1) -124.32(15)
C(5) Fe(1) C(1) C(2) 117.12(14)
C(1) Fe(1) C(10) P(2) 25.52(12)
C(1) Fe(1) C(10) C(11) -93.42(14)
C(1) Fe(1) C(10) C(14) 149.79(11)
C(10) Fe(1) C(1) P(1) 27.57(12)
C(10) Fe(1) C(1) C(2) -90.99(10)
C(10) Fe(1) C(1) C(5) 151.88(10)
C(1) Fe(1) C(11) C(10) 100.94(14)
C(1) Fe(1) C(11) C(12) -138.65(12)
C(11) Fe(1) C(1) P(1) -16.11(12)
C(11) Fe(1) C(1) C(2) -134.66(10)
C(11) Fe(1) C(1) C(5) 108.21(10)
C(1) Fe(1) C(12) C(11) 60.46(15)
C(1) Fe(1) C(12) C(13) -179.53(11)
C(12) Fe(1) C(1) P(1) -52.26(15)
C(12) Fe(1) C(1) C(2) -170.81(11)
C(12) Fe(1) C(1) C(5) 72.06(13)
C(1) Fe(1) C(13) C(12) 3.1(7)
C(1) Fe(1) C(13) C(14) 122.8(6)
C(13) Fe(1) C(1) P(1) -55.0(7)
C(13) Fe(1) C(1) C(2) -173.6(6)
C(13) Fe(1) C(1) C(5) 69.3(7)
C(1) Fe(1) C(14) C(10) -51.10(16)
C(1) Fe(1) C(14) C(13) -171.15(11)
C(14) Fe(1) C(1) P(1) 60.96(16)
C(14) Fe(1) C(1) C(2) -57.60(15)
C(14) Fe(1) C(1) C(5) -174.72(11)
C(2) Fe(1) C(3) C(4) 119.6(2)
C(3) Fe(1) C(2) C(1) -120.47(16)
C(2) Fe(1) C(4) C(3) -37.62(15)
C(2) Fe(1) C(4) C(5) 82.52(15)
C(4) Fe(1) C(2) C(1) -83.16(11)
C(4) Fe(1) C(2) C(3) 37.30(13)
C(2) Fe(1) C(5) C(1) 39.12(10)
C(2) Fe(1) C(5) C(4) -80.83(14)
C(5) Fe(1) C(2) C(1) -39.38(10)
C(5) Fe(1) C(2) C(3) 81.09(13)
C(2) Fe(1) C(10) P(2) -17.79(13)
C(2) Fe(1) C(10) C(11) -136.73(14)
C(2) Fe(1) C(10) C(14) 106.48(12)
C(10) Fe(1) C(2) C(1) 102.66(11)
C(10) Fe(1) C(2) C(3) -136.88(12)
C(2) Fe(1) C(11) C(10) 61.99(18)
C(2) Fe(1) C(11) C(12) -177.60(12)
C(11) Fe(1) C(2) C(1) 65.36(13)
C(11) Fe(1) C(2) C(3) -174.17(12)
C(2) Fe(1) C(12) C(11) 12.7(6)
C(2) Fe(1) C(12) C(13) 132.7(5)
C(12) Fe(1) C(2) C(1) 54.4(6)
C(12) Fe(1) C(2) C(3) 174.8(5)
C(2) Fe(1) C(13) C(12) -169.49(12)
C(2) Fe(1) C(13) C(14) -49.73(18)
C(13) Fe(1) C(2) C(1) 178.75(12)
C(13) Fe(1) C(2) C(3) -60.78(18)
C(2) Fe(1) C(14) C(10) -88.24(12)
C(2) Fe(1) C(14) C(13) 151.71(11)
C(14) Fe(1) C(2) C(1) 146.27(10)
C(14) Fe(1) C(2) C(3) -93.26(13)
C(3) Fe(1) C(4) C(5) 120.1(2)
C(4) Fe(1) C(3) C(2) -119.6(2)
C(3) Fe(1) C(5) C(1) 82.95(12)
C(3) Fe(1) C(5) C(4) -37.00(14)
C(5) Fe(1) C(3) C(2) -82.31(14)
C(5) Fe(1) C(3) C(4) 37.26(16)
C(3) Fe(1) C(10) P(2) -54.15(18)
C(3) Fe(1) C(10) C(11) -173.10(15)
C(3) Fe(1) C(10) C(14) 70.12(17)
C(10) Fe(1) C(3) C(2) 61.27(18)
C(10) Fe(1) C(3) C(4) -179.16(16)
C(3) Fe(1) C(11) C(10) 36.3(7)
C(3) Fe(1) C(11) C(12) 156.7(6)
C(11) Fe(1) C(3) C(2) 29.9(7)
C(11) Fe(1) C(3) C(4) 149.4(6)
C(3) Fe(1) C(12) C(11) -173.55(15)
C(3) Fe(1) C(12) C(13) -53.5(2)
C(12) Fe(1) C(3) C(2) -178.63(15)
C(12) Fe(1) C(3) C(4) -59.1(2)
C(3) Fe(1) C(13) C(12) 151.24(11)
C(3) Fe(1) C(13) C(14) -89.00(12)
C(13) Fe(1) C(3) C(2) 146.10(12)
C(13) Fe(1) C(3) C(4) -94.33(17)
C(3) Fe(1) C(14) C(10) -131.69(12)
C(3) Fe(1) C(14) C(13) 108.27(12)
C(14) Fe(1) C(3) C(2) 102.65(13)
C(14) Fe(1) C(3) C(4) -137.78(16)
C(4) Fe(1) C(5) C(1) 119.95(17)
C(5) Fe(1) C(4) C(3) -120.1(2)
C(4) Fe(1) C(10) P(2) -57.9(7)
C(4) Fe(1) C(10) C(11) -176.8(7)
C(4) Fe(1) C(10) C(14) 66.4(7)
C(10) Fe(1) C(4) C(3) 4.3(8)
C(10) Fe(1) C(4) C(5) 124.4(7)
C(4) Fe(1) C(11) C(10) 179.14(19)
C(4) Fe(1) C(11) C(12) -60.4(2)
C(11) Fe(1) C(4) C(3) -171.81(18)
C(11) Fe(1) C(4) C(5) -51.7(2)
C(4) Fe(1) C(12) C(11) 147.64(12)
C(4) Fe(1) C(12) C(13) -92.35(14)
C(12) Fe(1) C(4) C(3) 148.63(16)
C(12) Fe(1) C(4) C(5) -91.24(16)
C(4) Fe(1) C(13) C(12) 107.04(12)
C(4) Fe(1) C(13) C(14) -133.20(11)
C(13) Fe(1) C(4) C(3) 104.48(16)
C(13) Fe(1) C(4) C(5) -135.38(13)
C(4) Fe(1) C(14) C(10) -169.18(13)
C(4) Fe(1) C(14) C(13) 70.78(16)
C(14) Fe(1) C(4) C(3) 62.9(2)
C(14) Fe(1) C(4) C(5) -176.99(13)
C(5) Fe(1) C(10) P(2) 57.39(17)
C(5) Fe(1) C(10) C(11) -61.6(2)
C(5) Fe(1) C(10) C(14) -178.35(14)
C(10) Fe(1) C(5) C(1) -48.32(17)
C(10) Fe(1) C(5) C(4) -168.27(15)
C(5) Fe(1) C(11) C(10) 144.96(14)
C(5) Fe(1) C(11) C(12) -94.63(15)
C(11) Fe(1) C(5) C(1) -88.11(12)
C(11) Fe(1) C(5) C(4) 151.94(14)
C(5) Fe(1) C(12) C(11) 103.28(13)
C(5) Fe(1) C(12) C(13) -136.71(12)
C(12) Fe(1) C(5) C(1) -132.08(11)
C(12) Fe(1) C(5) C(4) 107.97(14)
C(5) Fe(1) C(13) C(12) 66.12(15)
C(5) Fe(1) C(13) C(14) -174.13(11)
C(13) Fe(1) C(5) C(1) -171.41(10)
C(13) Fe(1) C(5) C(4) 68.64(16)
C(5) Fe(1) C(14) C(10) 169.5(8)
C(5) Fe(1) C(14) C(13) 49.4(9)
C(14) Fe(1) C(5) C(1) 143.5(8)
C(14) Fe(1) C(5) C(4) 23.5(9)
C(10) Fe(1) C(11) C(12) 120.4(2)
C(11) Fe(1) C(10) P(2) 118.94(19)
C(11) Fe(1) C(10) C(14) -116.79(19)
C(10) Fe(1) C(12) C(11) -37.60(12)
C(10) Fe(1) C(12) C(13) 82.41(12)
C(12) Fe(1) C(10) P(2) 155.67(14)
C(12) Fe(1) C(10) C(11) 36.73(14)
C(12) Fe(1) C(10) C(14) -80.06(13)
C(10) Fe(1) C(13) C(12) -81.81(12)
C(10) Fe(1) C(13) C(14) 37.95(10)
C(13) Fe(1) C(10) P(2) -161.25(13)
C(13) Fe(1) C(10) C(11) 79.80(14)
C(13) Fe(1) C(10) C(14) -36.99(11)
C(10) Fe(1) C(14) C(13) -120.05(15)
C(14) Fe(1) C(10) P(2) -124.27(16)
C(14) Fe(1) C(10) C(11) 116.79(19)
C(11) Fe(1) C(12) C(13) 120.01(17)
C(12) Fe(1) C(11) C(10) -120.4(2)
C(11) Fe(1) C(13) C(12) -37.24(11)
C(11) Fe(1) C(13) C(14) 82.51(11)
C(13) Fe(1) C(11) C(10) -83.39(14)
C(13) Fe(1) C(11) C(12) 37.02(12)
C(11) Fe(1) C(14) C(10) 39.31(11)
C(11) Fe(1) C(14) C(13) -80.73(12)
C(14) Fe(1) C(11) C(10) -39.58(14)
C(14) Fe(1) C(11) C(12) 80.84(14)
C(12) Fe(1) C(13) C(14) 119.75(16)
C(13) Fe(1) C(12) C(11) -120.01(17)
C(12) Fe(1) C(14) C(10) 82.92(12)
C(12) Fe(1) C(14) C(13) -37.12(11)
C(14) Fe(1) C(12) C(11) -82.51(13)
C(14) Fe(1) C(12) C(13) 37.50(12)
C(13) Fe(1) C(14) C(10) 120.05(15)
C(14) Fe(1) C(13) C(12) -119.75(16)
C(19) Fe(2) C(20) C(21) 120.3(2)
C(20) Fe(2) C(19) P(3) 123.0(2)
C(20) Fe(2) C(19) C(23) -117.72(17)
C(19) Fe(2) C(21) C(20) -37.54(15)
C(19) Fe(2) C(21) C(22) 81.74(13)
C(21) Fe(2) C(19) P(3) 159.85(16)
C(21) Fe(2) C(19) C(20) 36.90(14)
C(21) Fe(2) C(19) C(23) -80.82(13)
C(19) Fe(2) C(22) C(21) -82.14(12)
C(19) Fe(2) C(22) C(23) 37.51(11)
C(22) Fe(2) C(19) P(3) -156.57(15)
C(22) Fe(2) C(19) C(20) 80.48(14)
C(22) Fe(2) C(19) C(23) -37.24(11)
C(19) Fe(2) C(23) C(22) -120.04(15)
C(23) Fe(2) C(19) P(3) -119.33(16)
C(23) Fe(2) C(19) C(20) 117.72(17)
C(19) Fe(2) C(28) P(4) -9.4(2)
C(19) Fe(2) C(28) C(29) -125.48(13)
C(19) Fe(2) C(28) C(32) 116.62(12)
C(28) Fe(2) C(19) P(3) -6.16(15)
C(28) Fe(2) C(19) C(20) -129.11(14)
C(28) Fe(2) C(19) C(23) 113.17(12)
C(19) Fe(2) C(29) C(28) 74.04(17)
C(19) Fe(2) C(29) C(30) -165.94(17)
C(29) Fe(2) C(19) P(3) -47.61(18)
C(29) Fe(2) C(19) C(20) -170.56(15)
C(29) Fe(2) C(19) C(23) 71.73(15)
C(19) Fe(2) C(30) C(29) 42.4(4)
C(19) Fe(2) C(30) C(31) 161.7(2)
C(30) Fe(2) C(19) P(3) -80.4(3)
C(30) Fe(2) C(19) C(20) 156.7(3)
C(30) Fe(2) C(19) C(23) 39.0(3)
C(19) Fe(2) C(31) C(30) -167.64(17)
C(19) Fe(2) C(31) C(32) -48.9(2)
C(31) Fe(2) C(19) P(3) 70.9(2)
C(31) Fe(2) C(19) C(20) -52.1(2)
C(31) Fe(2) C(19) C(23) -169.79(18)
C(19) Fe(2) C(32) C(28) -81.30(13)
C(19) Fe(2) C(32) C(31) 158.13(13)
C(32) Fe(2) C(19) P(3) 36.31(15)
C(32) Fe(2) C(19) C(20) -86.64(15)
C(32) Fe(2) C(19) C(23) 155.65(11)
C(20) Fe(2) C(21) C(22) 119.3(2)
C(21) Fe(2) C(20) C(19) -120.3(2)
C(20) Fe(2) C(22) C(21) -37.64(12)
C(20) Fe(2) C(22) C(23) 82.01(12)
C(22) Fe(2) C(20) C(19) -82.67(15)
C(22) Fe(2) C(20) C(21) 37.66(16)
C(20) Fe(2) C(23) C(19) 38.88(10)
C(20) Fe(2) C(23) C(22) -81.15(12)
C(23) Fe(2) C(20) C(19) -38.67(13)
C(23) Fe(2) C(20) C(21) 81.66(16)
C(20) Fe(2) C(28) P(4) -50.2(2)
C(20) Fe(2) C(28) C(29) -166.31(14)
C(20) Fe(2) C(28) C(32) 75.79(15)
C(28) Fe(2) C(20) C(19) 70.94(18)
C(28) Fe(2) C(20) C(21) -168.74(16)
C(20) Fe(2) C(29) C(28) 48.2(5)
C(20) Fe(2) C(29) C(30) 168.2(4)
C(29) Fe(2) C(20) C(19) 32.2(5)
C(29) Fe(2) C(20) C(21) 152.6(4)
C(20) Fe(2) C(30) C(29) -173.5(2)
C(20) Fe(2) C(30) C(31) -54.2(3)
C(30) Fe(2) C(20) C(19) -165.0(2)
C(30) Fe(2) C(20) C(21) -44.7(3)
C(20) Fe(2) C(31) C(30) 155.21(13)
C(20) Fe(2) C(31) C(32) -86.03(14)
C(31) Fe(2) C(20) C(19) 157.02(14)
C(31) Fe(2) C(20) C(21) -82.66(19)
C(20) Fe(2) C(32) C(28) -125.93(11)
C(20) Fe(2) C(32) C(31) 113.50(14)
C(32) Fe(2) C(20) C(19) 113.29(14)
C(32) Fe(2) C(20) C(21) -126.38(16)
C(21) Fe(2) C(22) C(23) 119.65(16)
C(22) Fe(2) C(21) C(20) -119.3(2)
C(21) Fe(2) C(23) C(19) 82.62(11)
C(21) Fe(2) C(23) C(22) -37.41(12)
C(23) Fe(2) C(21) C(20) -81.72(15)
C(23) Fe(2) C(21) C(22) 37.57(12)
C(21) Fe(2) C(28) P(4) -82.8(4)
C(21) Fe(2) C(28) C(29) 161.1(3)
C(21) Fe(2) C(28) C(32) 43.2(4)
C(28) Fe(2) C(21) C(20) 40.4(4)
C(28) Fe(2) C(21) C(22) 159.7(3)
C(21) Fe(2) C(29) C(28) -170.8(2)
C(21) Fe(2) C(29) C(30) -50.7(3)
C(29) Fe(2) C(21) C(20) -166.1(2)
C(29) Fe(2) C(21) C(22) -46.8(2)
C(21) Fe(2) C(30) C(29) 155.23(17)
C(21) Fe(2) C(30) C(31) -85.47(17)
C(30) Fe(2) C(21) C(20) 159.14(16)
C(30) Fe(2) C(21) C(22) -81.58(16)
C(21) Fe(2) C(31) C(30) 112.42(14)
C(21) Fe(2) C(31) C(32) -128.82(13)
C(31) Fe(2) C(21) C(20) 115.75(17)
C(31) Fe(2) C(21) C(22) -124.97(14)
C(21) Fe(2) C(32) C(28) -168.06(11)
C(21) Fe(2) C(32) C(31) 71.37(16)
C(32) Fe(2) C(21) C(20) 75.31(17)
C(32) Fe(2) C(21) C(22) -165.41(11)
C(22) Fe(2) C(23) C(19) 120.04(15)
C(23) Fe(2) C(22) C(21) -119.65(16)
C(22) Fe(2) C(28) P(4) 68.6(2)
C(22) Fe(2) C(28) C(29) -47.5(2)
C(22) Fe(2) C(28) C(32) -165.36(15)
C(28) Fe(2) C(22) C(21) -170.02(14)
C(28) Fe(2) C(22) C(23) -50.4(2)
C(22) Fe(2) C(29) C(28) 157.03(13)
C(22) Fe(2) C(29) C(30) -82.95(19)
C(29) Fe(2) C(22) C(21) 157.04(11)
C(29) Fe(2) C(22) C(23) -83.31(12)
C(22) Fe(2) C(30) C(29) 113.17(17)
C(22) Fe(2) C(30) C(31) -127.53(14)
C(30) Fe(2) C(22) C(21) 114.98(13)
C(30) Fe(2) C(22) C(23) -125.37(12)
C(22) Fe(2) C(31) C(30) 70.99(16)
C(22) Fe(2) C(31) C(32) -170.25(12)
C(31) Fe(2) C(22) C(21) 74.90(15)
C(31) Fe(2) C(22) C(23) -165.45(12)
C(22) Fe(2) C(32) C(28) 152.5(2)
C(22) Fe(2) C(32) C(31) 31.9(3)
C(32) Fe(2) C(22) C(21) 49.6(3)
C(32) Fe(2) C(22) C(23) 169.3(2)
C(23) Fe(2) C(28) P(4) 33.9(2)
C(23) Fe(2) C(28) C(29) -82.24(14)
C(23) Fe(2) C(28) C(32) 159.86(11)
C(28) Fe(2) C(23) C(19) -84.29(12)
C(28) Fe(2) C(23) C(22) 155.68(11)
C(23) Fe(2) C(29) C(28) 114.55(14)
C(23) Fe(2) C(29) C(30) -125.42(17)
C(29) Fe(2) C(23) C(19) -126.96(11)
C(29) Fe(2) C(23) C(22) 113.01(12)
C(23) Fe(2) C(30) C(29) 72.67(19)
C(23) Fe(2) C(30) C(31) -168.03(12)
C(30) Fe(2) C(23) C(19) -167.10(11)
C(30) Fe(2) C(23) C(22) 72.87(14)
C(23) Fe(2) C(31) C(30) 36.2(3)
C(23) Fe(2) C(31) C(32) 155.0(2)
C(31) Fe(2) C(23) C(19) 164.8(2)
C(31) Fe(2) C(23) C(22) 44.7(3)
C(23) Fe(2) C(32) C(28) -43.4(2)
C(23) Fe(2) C(32) C(31) -164.01(17)
C(32) Fe(2) C(23) C(19) -53.7(2)
C(32) Fe(2) C(23) C(22) -173.77(17)
C(28) Fe(2) C(29) C(30) 120.0(2)
C(29) Fe(2) C(28) P(4) 116.1(2)
C(29) Fe(2) C(28) C(32) -117.90(17)
C(28) Fe(2) C(30) C(29) -37.59(17)
C(28) Fe(2) C(30) C(31) 81.71(15)
C(30) Fe(2) C(28) P(4) 153.1(2)
C(30) Fe(2) C(28) C(29) 37.03(14)
C(30) Fe(2) C(28) C(32) -80.87(13)
C(28) Fe(2) C(31) C(30) -81.75(14)
C(28) Fe(2) C(31) C(32) 37.01(13)
C(31) Fe(2) C(28) P(4) -162.9(2)
C(31) Fe(2) C(28) C(29) 81.01(15)
C(31) Fe(2) C(28) C(32) -36.88(13)
C(28) Fe(2) C(32) C(31) -120.57(18)
C(32) Fe(2) C(28) P(4) -126.0(2)
C(32) Fe(2) C(28) C(29) 117.90(17)
C(29) Fe(2) C(30) C(31) 119.3(2)
C(30) Fe(2) C(29) C(28) -120.0(2)
C(29) Fe(2) C(31) C(30) -37.48(13)
C(29) Fe(2) C(31) C(32) 81.28(14)
C(31) Fe(2) C(29) C(28) -82.16(16)
C(31) Fe(2) C(29) C(30) 37.87(18)
C(29) Fe(2) C(32) C(28) 38.72(11)
C(29) Fe(2) C(32) C(31) -81.85(14)
C(32) Fe(2) C(29) C(28) -38.36(13)
C(32) Fe(2) C(29) C(30) 81.66(18)
C(30) Fe(2) C(31) C(32) 118.76(18)
C(31) Fe(2) C(30) C(29) -119.3(2)
C(30) Fe(2) C(32) C(28) 82.43(12)
C(30) Fe(2) C(32) C(31) -38.14(14)
C(32) Fe(2) C(30) C(29) -81.46(17)
C(32) Fe(2) C(30) C(31) 37.84(13)
C(31) Fe(2) C(32) C(28) 120.57(18)
C(32) Fe(2) C(31) C(30) -118.76(18)
Mo(1) P(1) C(1) Fe(1) -52.17(12)
Mo(1) P(1) C(1) C(2) 35.7(2)
Mo(1) P(1) C(1) C(5) -143.18(19)
Mo(1) P(1) C(6) C(7) -143.97(16)
Mo(1) P(1) C(8) C(9) -67.71(18)
C(1) P(1) C(6) C(7) 86.8(2)
C(6) P(1) C(1) Fe(1) 74.86(12)
C(6) P(1) C(1) C(2) 162.7(2)
C(6) P(1) C(1) C(5) -16.2(2)
C(1) P(1) C(8) C(9) 60.66(17)
C(8) P(1) C(1) Fe(1) 178.93(10)
C(8) P(1) C(1) C(2) -93.2(2)
C(8) P(1) C(1) C(5) 87.9(2)
C(6) P(1) C(8) C(9) 162.64(16)
C(8) P(1) C(6) C(7) -11.8(2)
Mo(1) P(2) C(10) Fe(1) -47.85(12)
Mo(1) P(2) C(10) C(11) 40.1(2)
Mo(1) P(2) C(10) C(14) -138.29(19)
Mo(1) P(2) C(15) C(16) -145.64(17)
Mo(1) P(2) C(17) C(18) -167.82(14)
C(10) P(2) C(15) C(16) 82.2(2)
C(15) P(2) C(10) Fe(1) 81.47(13)
C(15) P(2) C(10) C(11) 169.39(19)
C(15) P(2) C(10) C(14) -9.0(2)
C(10) P(2) C(17) C(18) -40.21(17)
C(17) P(2) C(10) Fe(1) -168.85(11)
C(17) P(2) C(10) C(11) -80.9(2)
C(17) P(2) C(10) C(14) 100.7(2)
C(15) P(2) C(17) C(18) 62.63(18)
C(17) P(2) C(15) C(16) -18.7(2)
Mo(1) P(3) C(19) Fe(2) 54.50(15)
Mo(1) P(3) C(19) C(20) 140.88(17)
Mo(1) P(3) C(19) C(23) -30.1(2)
Mo(1) P(3) C(24) C(25) 56.32(17)
Mo(1) P(3) C(26) C(27) -175.84(16)
C(19) P(3) C(24) C(25) -175.60(16)
C(24) P(3) C(19) Fe(2) -73.84(13)
C(24) P(3) C(19) C(20) 12.5(2)
C(24) P(3) C(19) C(23) -158.5(2)
C(19) P(3) C(26) C(27) 51.4(2)
C(26) P(3) C(19) Fe(2) -172.91(12)
C(26) P(3) C(19) C(20) -86.5(2)
C(26) P(3) C(19) C(23) 102.5(2)
C(24) P(3) C(26) C(27) -48.2(2)
C(26) P(3) C(24) C(25) -70.87(17)
Mo(1) P(4) C(28) Fe(2) -22.8(2)
Mo(1) P(4) C(28) C(29) 67.7(2)
Mo(1) P(4) C(28) C(32) -121.2(2)
Mo(1) P(4) C(33) C(34) -173.04(19)
Mo(1) P(4) C(35) C(36) -54.90(18)
C(28) P(4) C(33) C(34) -51.0(2)
C(33) P(4) C(28) Fe(2) -145.08(19)
C(33) P(4) C(28) C(29) -54.6(2)
C(33) P(4) C(28) C(32) 116.5(2)
C(28) P(4) C(35) C(36) 174.78(16)
C(35) P(4) C(28) Fe(2) 112.95(18)
C(35) P(4) C(28) C(29) -156.6(2)
C(35) P(4) C(28) C(32) 14.5(2)
C(33) P(4) C(35) C(36) 77.47(17)
C(35) P(4) C(33) C(34) 49.7(2)
Fe(1) C(1) C(2) C(3) -59.12(18)
Fe(1) C(1) C(5) C(4) 59.39(17)
P(1) C(1) C(2) Fe(1) -118.72(17)
P(1) C(1) C(2) C(3) -177.84(18)
P(1) C(1) C(5) Fe(1) 118.60(19)
P(1) C(1) C(5) C(4) 177.99(18)
C(2) C(1) C(5) Fe(1) -60.45(15)
C(2) C(1) C(5) C(4) -1.1(2)
C(5) C(1) C(2) Fe(1) 60.39(16)
C(5) C(1) C(2) C(3) 1.3(2)
Fe(1) C(2) C(3) C(4) -59.18(18)
C(1) C(2) C(3) Fe(1) 58.17(16)
C(1) C(2) C(3) C(4) -1.0(2)
Fe(1) C(3) C(4) C(5) -58.23(17)
C(2) C(3) C(4) Fe(1) 58.56(17)
C(2) C(3) C(4) C(5) 0.3(3)
Fe(1) C(4) C(5) C(1) -58.28(16)
C(3) C(4) C(5) Fe(1) 58.74(18)
C(3) C(4) C(5) C(1) 0.5(2)
Fe(1) C(10) C(11) C(12) -59.34(16)
Fe(1) C(10) C(14) C(13) 59.34(17)
P(2) C(10) C(11) Fe(1) -118.15(18)
P(2) C(10) C(11) C(12) -177.49(17)
P(2) C(10) C(14) Fe(1) 117.82(19)
P(2) C(10) C(14) C(13) 177.16(18)
C(11) C(10) C(14) Fe(1) -60.77(14)
C(11) C(10) C(14) C(13) -1.4(2)
C(14) C(10) C(11) Fe(1) 60.52(15)
C(14) C(10) C(11) C(12) 1.2(2)
Fe(1) C(11) C(12) C(13) -58.58(17)
C(10) C(11) C(12) Fe(1) 58.08(15)
C(10) C(11) C(12) C(13) -0.5(2)
Fe(1) C(12) C(13) C(14) -58.60(18)
C(11) C(12) C(13) Fe(1) 58.20(17)
C(11) C(12) C(13) C(14) -0.4(2)
Fe(1) C(13) C(14) C(10) -58.28(16)
C(12) C(13) C(14) Fe(1) 59.44(18)
C(12) C(13) C(14) C(10) 1.2(2)
Fe(2) C(19) C(20) C(21) -58.72(16)
Fe(2) C(19) C(23) C(22) 59.16(16)
P(3) C(19) C(20) Fe(2) -112.68(18)
P(3) C(19) C(20) C(21) -171.40(17)
P(3) C(19) C(23) Fe(2) 112.91(17)
P(3) C(19) C(23) C(22) 172.07(17)
C(20) C(19) C(23) Fe(2) -59.72(15)
C(20) C(19) C(23) C(22) -0.6(2)
C(23) C(19) C(20) Fe(2) 59.64(14)
C(23) C(19) C(20) C(21) 0.9(2)
Fe(2) C(20) C(21) C(22) -59.42(17)
C(19) C(20) C(21) Fe(2) 58.47(16)
C(19) C(20) C(21) C(22) -1.0(2)
Fe(2) C(21) C(22) C(23) -58.77(16)
C(20) C(21) C(22) Fe(2) 59.37(17)
C(20) C(21) C(22) C(23) 0.6(2)
Fe(2) C(22) C(23) C(19) -58.99(16)
C(21) C(22) C(23) Fe(2) 58.97(18)
C(21) C(22) C(23) C(19) -0.0(2)
Fe(2) C(28) C(29) C(30) -59.56(17)
Fe(2) C(28) C(32) C(31) 58.90(18)
P(4) C(28) C(29) Fe(2) -127.74(18)
P(4) C(28) C(29) C(30) 172.69(18)
P(4) C(28) C(32) Fe(2) 128.94(19)
P(4) C(28) C(32) C(31) -172.15(18)
C(29) C(28) C(32) Fe(2) -58.80(16)
C(29) C(28) C(32) C(31) 0.1(2)
C(32) C(28) C(29) Fe(2) 59.34(15)
C(32) C(28) C(29) C(30) -0.2(2)
Fe(2) C(29) C(30) C(31) -59.55(17)
C(28) C(29) C(30) Fe(2) 59.80(16)
C(28) C(29) C(30) C(31) 0.3(2)
Fe(2) C(30) C(31) C(32) -59.39(17)
C(29) C(30) C(31) Fe(2) 59.21(17)
C(29) C(30) C(31) C(32) -0.2(2)
Fe(2) C(31) C(32) C(28) -59.02(17)
C(30) C(31) C(32) Fe(2) 59.07(18)
C(30) C(31) C(32) C(28) 0.0(2)
